data_1564350
loop_
_publ_author_name
'Taniguchi, Yoshimasa'
'Miwa, Mayuka'
'Kitada, Naoki'

_publ_section_title
;
 Crystalline sponge X-ray analysis coupled with supercritical fluid
 chromatography: a novel analytical platform for the rapid separation,
 isolation, and characterization of analytes.
;
_journal_issue 17
_journal_name_full 'The Analyst'
_journal_page_first 5230
_journal_page_last 5235
_journal_paper_doi 10.1039/d1an00948f
_journal_volume 146
_journal_year 2021
_chemical_absolute_configuration rmad
_chemical_formula_moiety
;
(C46 H38 Co2 N6 O6), (C14 H14 O2), 2(N O3), 1.65(C2 H3 N), 0.656(O)
;
_chemical_formula_sum 'C63.3 H56.95 Co2 N9.65 O14.66'
_chemical_formula_weight 1305.19
_space_group_crystal_system monoclinic
_space_group_IT_number 4
_space_group_name_Hall 'P 2yb'
_space_group_name_H-M_alt 'P 1 21 1'
_atom_sites_solution_hydrogens mixed
_audit_creation_method SHELXL-2018/3
_audit_update_record
;
2021-07-13 deposited with the CCDC.	2021-07-13 downloaded from the CCDC.
;
_cell_angle_alpha 90
_cell_angle_beta 91.8980(10)
_cell_angle_gamma 90
_cell_formula_units_Z 2
_cell_length_a 10.20960(10)
_cell_length_b 25.0473(2)
_cell_length_c 11.43730(10)
_cell_measurement_reflns_used 22185
_cell_measurement_temperature 100.00(10)
_cell_measurement_theta_max 74.3550
_cell_measurement_theta_min 3.5230
_cell_volume 2923.18(4)
_computing_cell_refinement 'CrysAlisPro 1.171.40.82a (Rigaku OD, 2020)'
_computing_data_collection 'CrysAlisPro 1.171.40.82a (Rigaku OD, 2020)'
_computing_data_reduction 'CrysAlisPro 1.171.40.82a (Rigaku OD, 2020)'
_computing_molecular_graphics 'shelXle (Hubschle et al., 2011)'
_computing_publication_material 'SHELXL-2018/3 (Sheldrick, 2018)'
_computing_structure_refinement 'SHELXL-2018/3 (Sheldrick, 2018)'
_computing_structure_solution 'SHELXT 2018/2 (Sheldrick, 2018)'
_diffrn_ambient_temperature 100.00(10)
_diffrn_detector_area_resol_mean 10.0000
_diffrn_measured_fraction_theta_full 1.000
_diffrn_measured_fraction_theta_max 0.975
_diffrn_measurement_device_type 'XtaLAB Synergy R, HyPix'
_diffrn_measurement_method '\w scans'
_diffrn_radiation_type CuK\a
_diffrn_radiation_wavelength 1.54184
_diffrn_reflns_av_R_equivalents 0.0378
_diffrn_reflns_av_unetI/netI 0.0261
_diffrn_reflns_Laue_measured_fraction_full 1.000
_diffrn_reflns_Laue_measured_fraction_max 0.975
_diffrn_reflns_limit_h_max 12
_diffrn_reflns_limit_h_min -12
_diffrn_reflns_limit_k_max 30
_diffrn_reflns_limit_k_min -30
_diffrn_reflns_limit_l_max 14
_diffrn_reflns_limit_l_min -14
_diffrn_reflns_number 55926
_diffrn_reflns_point_group_measured_fraction_full 0.998
_diffrn_reflns_point_group_measured_fraction_max 0.959
_diffrn_reflns_theta_full 67.684
_diffrn_reflns_theta_max 74.614
_diffrn_reflns_theta_min 3.529
_diffrn_source 'Rotating-anode X-ray tube'
_exptl_absorpt_coefficient_mu 5.108
_exptl_absorpt_correction_T_max 0.924
_exptl_absorpt_correction_T_min 0.468
_exptl_absorpt_correction_type gaussian
_exptl_absorpt_process_details
;
CrysAlisPro 1.171.40.82a (Rigaku Oxford Diffraction, 2020)
Numerical absorption correction based on gaussian integration over
a multifaceted crystal model
Empirical absorption correction using spherical harmonics,
implemented in SCALE3 ABSPACK scaling algorithm.
;
_exptl_crystal_colour red
_exptl_crystal_density_diffrn 1.483
_exptl_crystal_description block
_exptl_crystal_F_000 1351
_exptl_crystal_size_max 0.207
_exptl_crystal_size_mid 0.091
_exptl_crystal_size_min 0.055
_refine_diff_density_max 0.533
_refine_diff_density_min -0.613
_refine_diff_density_rms 0.090
_refine_ls_abs_structure_details
;
 Flack x determined using 4700 quotients [(I+)-(I-)]/[(I+)+(I-)]
 (Parsons, Flack and Wagner, Acta Cryst. B69 (2013) 249-259).
;
_refine_ls_abs_structure_Flack 0.019(2)
_refine_ls_extinction_method none
_refine_ls_goodness_of_fit_ref 1.204
_refine_ls_hydrogen_treatment mixed
_refine_ls_matrix_type full
_refine_ls_number_parameters 851
_refine_ls_number_reflns 11486
_refine_ls_number_restraints 524
_refine_ls_restrained_S_all 1.198
_refine_ls_R_factor_all 0.0577
_refine_ls_R_factor_gt 0.0568
_refine_ls_shift/su_max 0.004
_refine_ls_shift/su_mean 0.000
_refine_ls_structure_factor_coef Fsqd
_refine_ls_weighting_details 'w=1/[\s^2^(Fo^2^)+(0.0637P)^2^+4.5912P] where P=(Fo^2^+2Fc^2^)/3'
_refine_ls_weighting_scheme calc
_refine_ls_wR_factor_gt 0.1455
_refine_ls_wR_factor_ref 0.1461
_reflns_Friedel_coverage 0.921
_reflns_Friedel_fraction_full 0.995
_reflns_Friedel_fraction_max 0.943
_reflns_number_gt 11321
_reflns_number_total 11486
_reflns_threshold_expression 'I > 2\s(I)'
_cod_data_source_file d1an00948f1.cif
_cod_data_source_block 6c@3S
_cod_depositor_comments 'Adding full bibliography for 1564341--1564354.cif.'
_cod_original_cell_volume 2923.17(4)
_cod_original_sg_symbol_H-M 'P 21'
_cod_original_formula_sum 'C63.30 H56.95 Co2 N9.65 O14.66'
_cod_database_code 1564350
_shelx_shelxl_version_number 2018/3
_shelx_space_group_comment
;
The symmetry employed for this shelxl refinement is uniquely defined
by the following loop, which should always be used as a source of
symmetry information in preference to the above space-group names.
They are only intended as comments.
;
_shelx_estimated_absorpt_t_min 0.418
_shelx_estimated_absorpt_t_max 0.766

loop_
_space_group_symop_operation_xyz
'x, y, z'
'-x, y+1/2, -z'

loop_
_atom_site_label
_atom_site_type_symbol
_atom_site_fract_x
_atom_site_fract_y
_atom_site_fract_z
_atom_site_U_iso_or_equiv
_atom_site_adp_type
_atom_site_occupancy
_atom_site_site_symmetry_order
_atom_site_calc_flag
_atom_site_refinement_flags_posn
_atom_site_refinement_flags_adp
_atom_site_refinement_flags_occupancy
_atom_site_disorder_assembly
_atom_site_disorder_group
Co1 Co 1.04011(8) 0.57124(3) 0.46617(7) 0.0117(2) Uani 1 1 d . . . . .
N1 N 1.0398(5) 0.5738(2) 0.6553(4) 0.0172(9) Uani 1 1 d . . . . .
Co2 Co 0.53739(8) 0.48992(3) 0.45287(7) 0.0119(2) Uani 1 1 d . . . . .
C2 C 1.1484(6) 0.5850(3) 0.7192(5) 0.0216(13) Uani 1 1 d . . . . .
H2 H 1.226610 0.591772 0.678982 0.026 Uiso 1 1 calc R U . . .
C3 C 1.1541(6) 0.5875(3) 0.8396(5) 0.0229(13) Uani 1 1 d . . . . .
H3 H 1.234089 0.595661 0.880490 0.028 Uiso 1 1 calc R U . . .
C4 C 1.0401(6) 0.5776(2) 0.9007(5) 0.0182(11) Uani 1 1 d . . . . .
C5 C 0.9266(6) 0.5661(3) 0.8348(5) 0.0261(14) Uani 1 1 d . . . . .
H5 H 0.846967 0.559344 0.872868 0.031 Uiso 1 1 calc R U . . .
C6 C 0.9296(6) 0.5644(3) 0.7138(5) 0.0253(14) Uani 1 1 d . . . . .
H6 H 0.851062 0.556391 0.670423 0.030 Uiso 1 1 calc R U . . .
C7 C 1.0409(6) 0.5789(2) 1.0300(5) 0.0185(11) Uani 1 1 d . . . . .
C8 C 1.1531(6) 0.5694(3) 1.0975(5) 0.0247(13) Uani 1 1 d . . . . .
H8 H 1.234231 0.563867 1.061082 0.030 Uiso 1 1 calc R U . . .
C9 C 1.1473(6) 0.5680(3) 1.2177(5) 0.0264(14) Uani 1 1 d . . . . .
H9 H 1.225686 0.560307 1.261616 0.032 Uiso 1 1 calc R U . . .
N10 N 1.0375(5) 0.5768(2) 1.2766(4) 0.0179(10) Uani 1 1 d . . . . .
C11 C 0.9285(6) 0.5877(2) 1.2108(5) 0.0191(12) Uani 1 1 d . . . . .
H11 H 0.849667 0.594732 1.249842 0.023 Uiso 1 1 calc R U . . .
C12 C 0.9251(6) 0.5892(3) 1.0905(5) 0.0235(13) Uani 1 1 d . . . . .
H12 H 0.845616 0.597094 1.048467 0.028 Uiso 1 1 calc R U . . .
N13 N 0.5316(4) 0.4874(2) 0.6423(4) 0.0162(9) Uani 1 1 d . . . . .
C15 C 0.6467(6) 0.4688(3) 0.8243(5) 0.0227(13) Uani 1 1 d . . . . .
H15 H 0.726362 0.458809 0.863715 0.027 Uiso 1 1 calc R U . . .
C14 C 0.6412(6) 0.4737(3) 0.7042(5) 0.0207(12) Uani 1 1 d . . . . .
H14 H 0.718676 0.467023 0.662802 0.025 Uiso 1 1 calc R U . . .
C16 C 0.5349(5) 0.4785(2) 0.8877(5) 0.0175(11) Uani 1 1 d . . . . .
C17 C 0.4207(6) 0.4908(3) 0.8234(5) 0.0237(13) Uani 1 1 d . . . . .
H17 H 0.341191 0.496666 0.862286 0.028 Uiso 1 1 calc R U . . .
C19 C 0.5365(6) 0.4774(2) 1.0166(5) 0.0195(12) Uani 1 1 d . . . . .
C18 C 0.4230(6) 0.4945(3) 0.7029(5) 0.0234(13) Uani 1 1 d . . . . .
H18 H 0.343488 0.502379 0.660928 0.028 Uiso 1 1 calc R U . . .
C21 C 0.6447(6) 0.4931(3) 1.2023(5) 0.0226(12) Uani 1 1 d . . . . .
H21 H 0.722700 0.502335 1.245182 0.027 Uiso 1 1 calc R U . . .
C20 C 0.6496(6) 0.4916(3) 1.0827(5) 0.0260(13) Uani 1 1 d . . . . .
H20 H 0.728532 0.499993 1.045009 0.031 Uiso 1 1 calc R U . . .
O58 O 0.3470(4) 0.46427(16) 0.4479(3) 0.0154(8) Uani 1 1 d . . . . .
O57 O 0.2261(4) 0.53750(16) 0.4689(3) 0.0154(8) Uani 1 1 d . . . . .
C56 C 0.2389(5) 0.4882(2) 0.4540(4) 0.0131(10) Uani 1 1 d . . . . .
O55 O 0.0030(4) 0.48538(17) 0.4652(3) 0.0169(8) Uani 1 1 d D . . . .
H55 H -0.022(5) 0.477(3) 0.532(3) 0.020 Uiso 1 1 d D U . . .
C54 C 0.1154(5) 0.4528(2) 0.4464(5) 0.0148(11) Uani 1 1 d D . . . .
H54 H 0.122094 0.425547 0.510200 0.018 Uiso 1 1 calc R U . . .
C53 C 0.0296(7) 0.4433(3) 0.2367(6) 0.0293(14) Uani 1 1 d . . . . .
H53 H -0.021706 0.474461 0.247207 0.035 Uiso 1 1 calc R U . . .
C52 C 0.0262(9) 0.4188(3) 0.1293(7) 0.0435(19) Uani 1 1 d . . . . .
H52 H -0.026395 0.433012 0.066677 0.052 Uiso 1 1 calc R U . . .
C51 C 0.1011(9) 0.3726(3) 0.1131(6) 0.0432(18) Uani 1 1 d . . . . .
H51 H 0.101590 0.355691 0.038784 0.052 Uiso 1 1 calc R U . . .
C50 C 0.1736(7) 0.3523(3) 0.2058(7) 0.0370(17) Uani 1 1 d . . . . .
H50 H 0.222691 0.320486 0.195672 0.044 Uiso 1 1 calc R U . . .
C49 C 0.1765(6) 0.3773(3) 0.3143(6) 0.0271(13) Uani 1 1 d . . . . .
H49 H 0.227020 0.362439 0.377501 0.033 Uiso 1 1 calc R U . . .
C48 C 0.1054(5) 0.4241(2) 0.3306(5) 0.0177(11) Uani 1 1 d . . . . .
O47 O 0.7257(4) 0.52236(16) 0.4672(3) 0.0152(8) Uani 1 1 d . . . . .
O46 O 0.8500(4) 0.59579(16) 0.4640(3) 0.0159(8) Uani 1 1 d . . . . .
C45 C 0.7420(5) 0.5720(2) 0.4594(4) 0.0142(10) Uani 1 1 d . . . . .
O44 O 0.5062(4) 0.57546(18) 0.4303(4) 0.0234(9) Uani 1 1 d D . . . .
H44 H 0.470(5) 0.584(3) 0.366(4) 0.028 Uiso 1 1 d D U . . .
C43 C 0.6217(5) 0.6078(2) 0.4428(6) 0.0203(12) Uani 1 1 d D . . . .
H43 H 0.631035 0.628924 0.369312 0.024 Uiso 1 1 calc R U . . .
C42 C 0.5599(8) 0.6311(3) 0.6498(8) 0.0453(19) Uani 1 1 d . . . . .
H42 H 0.529721 0.595492 0.658016 0.054 Uiso 1 1 calc R U . . .
C41 C 0.5516(12) 0.6657(5) 0.7421(10) 0.073(3) Uani 1 1 d . . . . .
H41 H 0.515363 0.654115 0.813150 0.088 Uiso 1 1 calc R U . . .
C40 C 0.5952(12) 0.7167(5) 0.7317(12) 0.079(4) Uani 1 1 d . . . . .
H40 H 0.589559 0.740528 0.795949 0.094 Uiso 1 1 calc R U . . .
C39 C 0.6484(9) 0.7344(4) 0.6276(11) 0.061(3) Uani 1 1 d . . . . .
H39 H 0.679253 0.770019 0.621210 0.073 Uiso 1 1 calc R U . . .
C38 C 0.6561(7) 0.6991(3) 0.5324(8) 0.0401(18) Uani 1 1 d . . . . .
H38 H 0.691167 0.710589 0.460762 0.048 Uiso 1 1 calc R U . . .
C37 C 0.6111(6) 0.6469(2) 0.5453(7) 0.0286(14) Uani 1 1 d . . . . .
C36 C 0.7027(6) 0.2105(3) 0.5062(6) 0.0268(14) Uani 1 1 d . . . . .
H36 H 0.610415 0.214856 0.498180 0.032 Uiso 1 1 calc R U . . .
C35 C 0.7564(6) 0.1596(2) 0.5180(6) 0.0228(12) Uani 1 1 d . . . . .
H35 H 0.699042 0.129773 0.519037 0.027 Uiso 1 1 calc R U . . .
N34 N 0.8853(5) 0.15120(19) 0.5278(4) 0.0165(9) Uani 1 1 d . . . . .
C33 C 0.9642(6) 0.1941(3) 0.5285(6) 0.0267(14) Uani 1 1 d . . . . .
H33 H 1.056145 0.188539 0.536161 0.032 Uiso 1 1 calc R U . . .
C32 C 0.9182(6) 0.2464(3) 0.5187(7) 0.0293(15) Uani 1 1 d . . . . .
H32 H 0.977208 0.275739 0.520450 0.035 Uiso 1 1 calc R U . . .
C31 C 0.7836(6) 0.2545(2) 0.5062(5) 0.0189(12) Uani 1 1 d . . . . .
C30 C 0.5487(6) 0.3710(2) 0.5073(6) 0.0218(12) Uani 1 1 d . . . . .
H30 H 0.461141 0.377757 0.528789 0.026 Uiso 1 1 calc R U . . .
C29 C 0.5987(6) 0.3202(2) 0.5222(6) 0.0236(13) Uani 1 1 d . . . . .
H29 H 0.545669 0.292670 0.552652 0.028 Uiso 1 1 calc R U . . .
C28 C 0.7281(6) 0.3094(2) 0.4920(5) 0.0201(12) Uani 1 1 d . . . . .
C27 C 0.8003(6) 0.3512(2) 0.4464(5) 0.0206(12) Uani 1 1 d . . . . .
H27 H 0.888184 0.345727 0.424254 0.025 Uiso 1 1 calc R U . . .
C26 C 0.7421(5) 0.4010(2) 0.4339(5) 0.0182(11) Uani 1 1 d . . . . .
H26 H 0.792485 0.429164 0.402559 0.022 Uiso 1 1 calc R U . . .
N25 N 0.6191(4) 0.4117(2) 0.4635(4) 0.0162(9) Uani 1 1 d . . . . .
C24 C 0.4270(6) 0.4639(3) 1.0783(5) 0.0263(14) Uani 1 1 d . . . . .
H24 H 0.348629 0.453001 1.038061 0.032 Uiso 1 1 calc R U . . .
C23 C 0.4327(7) 0.4665(3) 1.1996(5) 0.0289(15) Uani 1 1 d . . . . .
H23 H 0.356864 0.456298 1.240131 0.035 Uiso 1 1 calc R U . . .
N22 N 0.5378(5) 0.4824(2) 1.2632(4) 0.0183(10) Uani 1 1 d . . . . .
N201 N 0.0122(5) 0.4404(2) 0.7460(5) 0.0288(12) Uani 1 1 d D . . . .
O202 O 0.1249(4) 0.4567(2) 0.7297(4) 0.0334(11) Uani 1 1 d D . . . .
O203 O -0.0698(4) 0.4379(2) 0.6595(4) 0.0289(10) Uani 1 1 d D . . . .
O204 O -0.0241(6) 0.4260(3) 0.8438(5) 0.0556(17) Uani 1 1 d D . . . .
N301 N 0.5102(8) 0.6062(4) 0.1200(8) 0.042(2) Uani 0.696(7) 1 d D . P A 1
O302 O 0.4670(9) 0.6029(5) 0.0156(8) 0.053(2) Uani 0.696(7) 1 d D . P A 1
O303 O 0.6300(11) 0.6161(6) 0.1408(12) 0.055(3) Uani 0.696(7) 1 d D . P A 1
O304 O 0.4314(8) 0.6013(4) 0.2034(8) 0.0369(18) Uani 0.696(7) 1 d D . P A 1
N401 N 0.5606(17) 0.6139(9) 0.0024(16) 0.042(2) Uani 0.304(7) 1 d D . P A 2
O402 O 0.4428(18) 0.6246(11) -0.0222(19) 0.053(2) Uani 0.304(7) 1 d D . P A 2
O403 O 0.607(3) 0.6248(17) 0.104(3) 0.055(3) Uani 0.304(7) 1 d D . P A 2
O404 O 0.6343(14) 0.5998(7) -0.0751(13) 0.0369(18) Uani 0.304(7) 1 d D . P A 2
O405 O 0.413(2) 0.6179(13) 0.259(2) 0.059(8) Uani 0.304(7) 1 d . . P A 2
N501 N 0.2265(13) 0.3217(5) 0.5880(10) 0.089(3) Uani 1 1 d D U . . .
C502 C 0.2334(11) 0.3295(5) 0.6859(10) 0.065(3) Uani 1 1 d D U . . .
C503 C 0.241(3) 0.3401(9) 0.8069(13) 0.190(13) Uani 1 1 d D U . . .
H50A H 0.174357 0.366513 0.826378 0.285 Uiso 1 1 calc R U . . .
H50B H 0.328203 0.354157 0.828333 0.285 Uiso 1 1 calc R U . . .
H50C H 0.225997 0.307053 0.850257 0.285 Uiso 1 1 calc R U . . .
C101 C 0.2992(16) 0.8148(7) 0.0735(14) 0.101(4) Uani 1 1 d D U . . .
C102 C 0.4385(16) 0.8110(8) 0.0677(17) 0.123(5) Uani 1 1 d D U . . .
H102 H 0.491497 0.797079 0.130412 0.148 Uiso 1 1 calc R U . . .
C103 C 0.4930(19) 0.8293(9) -0.0387(16) 0.132(6) Uani 1 1 d D U . . .
H103 H 0.585652 0.830824 -0.043616 0.159 Uiso 1 1 calc R U . . .
C104 C 0.4124(18) 0.8459(7) -0.1400(16) 0.111(5) Uani 1 1 d D U . . .
H104 H 0.449907 0.853730 -0.212915 0.133 Uiso 1 1 calc R U . . .
C105 C 0.2794(19) 0.8497(8) -0.1251(15) 0.123(5) Uani 1 1 d D U . . .
H105 H 0.223791 0.859842 -0.189511 0.148 Uiso 1 1 calc R U . . .
C106 C 0.2244(16) 0.8389(6) -0.0170(13) 0.100(4) Uani 1 1 d D U . . .
H106 H 0.135538 0.847923 -0.004983 0.120 Uiso 1 1 calc R U . . .
C107 C 0.2358(16) 0.7925(7) 0.1758(14) 0.099(4) Uani 1 1 d . U . . .
H107 H 0.296175 0.796280 0.245913 0.119 Uiso 1 1 calc R U . . .
O108 O 0.1131(12) 0.8145(5) 0.2011(12) 0.122(4) Uani 1 1 d . U . . .
H108 H 0.116059 0.847829 0.193591 0.183 Uiso 1 1 calc R U . . .
C109 C 0.198(2) 0.7300(7) 0.1586(17) 0.119(5) Uani 1 1 d . U . . .
H109 H 0.147161 0.716313 0.225317 0.143 Uiso 1 1 calc R U . . .
O110 O 0.3253(16) 0.7044(6) 0.1539(13) 0.163(6) Uani 1 1 d . U . . .
H110 H 0.315032 0.671687 0.139977 0.244 Uiso 1 1 calc R U . . .
C111 C 0.124(2) 0.7213(6) 0.040(2) 0.128(5) Uani 1 1 d D U . . .
C112 C -0.017(2) 0.7249(10) 0.050(2) 0.174(7) Uani 1 1 d D U . . .
H112 H -0.057319 0.731075 0.122358 0.209 Uiso 1 1 calc R U . . .
C113 C -0.095(2) 0.7184(7) -0.063(2) 0.156(7) Uani 1 1 d D U . . .
H113 H -0.187392 0.715578 -0.060791 0.187 Uiso 1 1 calc R U . . .
C114 C -0.032(3) 0.7162(8) -0.174(3) 0.178(9) Uani 1 1 d D U . . .
H114 H -0.082846 0.711906 -0.244866 0.213 Uiso 1 1 calc R U . . .
C115 C 0.107(3) 0.7206(9) -0.176(2) 0.158(7) Uani 1 1 d D U . . .
H115 H 0.148569 0.724907 -0.248276 0.190 Uiso 1 1 calc R U . . .
C116 C 0.187(2) 0.7186(8) -0.069(2) 0.149(6) Uani 1 1 d D U . . .
H116 H 0.279875 0.715518 -0.071936 0.179 Uiso 1 1 calc R U . . .
N601 N 0.517(3) 0.7383(13) 0.272(3) 0.169(12) Uani 0.65 1 d D U P B 1
C602 C 0.610(3) 0.7250(16) 0.222(4) 0.189(18) Uani 0.65 1 d D U P B 1
C603 C 0.731(4) 0.7009(15) 0.195(5) 0.24(2) Uani 0.65 1 d D U P B 1
H60A H 0.767498 0.682670 0.264984 0.359 Uiso 0.65 1 calc R U P B 1
H60B H 0.792856 0.728566 0.171056 0.359 Uiso 0.65 1 calc R U P B 1
H60C H 0.717902 0.675048 0.131830 0.359 Uiso 0.65 1 calc R U P B 1
O701 O 0.673(7) 0.726(2) 0.060(5) 0.23(2) Uani 0.35 1 d . U P C 2

loop_
_atom_site_aniso_label
_atom_site_aniso_U_11
_atom_site_aniso_U_22
_atom_site_aniso_U_33
_atom_site_aniso_U_23
_atom_site_aniso_U_13
_atom_site_aniso_U_12
Co1 0.0102(4) 0.0129(4) 0.0119(4) -0.0008(3) 0.0000(3) -0.0008(3)
N1 0.017(2) 0.019(2) 0.016(2) -0.002(2) 0.0020(17) 0.000(2)
Co2 0.0104(4) 0.0124(4) 0.0130(4) -0.0001(3) 0.0000(3) -0.0002(3)
C2 0.016(3) 0.031(3) 0.018(3) -0.001(2) 0.002(2) -0.001(2)
C3 0.013(3) 0.035(4) 0.020(3) -0.002(2) -0.001(2) -0.002(2)
C4 0.019(3) 0.020(3) 0.016(3) 0.003(2) 0.001(2) 0.000(2)
C5 0.018(3) 0.043(4) 0.018(3) 0.004(3) 0.001(2) -0.004(3)
C6 0.018(3) 0.039(4) 0.019(3) 0.002(3) 0.002(2) -0.006(3)
C7 0.019(3) 0.018(3) 0.019(3) 0.001(2) 0.000(2) -0.004(2)
C8 0.016(3) 0.039(4) 0.019(3) 0.004(3) 0.004(2) 0.001(3)
C9 0.013(3) 0.048(4) 0.018(3) 0.006(3) -0.001(2) 0.000(3)
N10 0.015(2) 0.019(2) 0.020(2) 0.000(2) 0.0008(17) -0.002(2)
C11 0.016(3) 0.022(3) 0.019(3) -0.001(2) 0.000(2) -0.001(2)
C12 0.014(3) 0.032(3) 0.024(3) 0.004(2) -0.003(2) 0.004(2)
N13 0.011(2) 0.019(2) 0.018(2) 0.000(2) 0.0016(16) 0.0002(19)
C15 0.020(3) 0.031(3) 0.017(3) 0.000(2) 0.000(2) 0.004(2)
C14 0.015(3) 0.030(3) 0.016(3) -0.003(2) 0.001(2) 0.001(2)
C16 0.016(3) 0.020(3) 0.016(3) -0.001(2) -0.004(2) -0.002(2)
C17 0.016(3) 0.038(4) 0.018(3) 0.000(3) 0.002(2) -0.001(3)
C19 0.017(3) 0.024(3) 0.017(3) 0.000(2) -0.002(2) -0.003(2)
C18 0.017(3) 0.034(4) 0.019(3) -0.004(3) 0.000(2) 0.003(3)
C21 0.017(3) 0.032(3) 0.019(3) 0.003(3) 0.000(2) 0.000(3)
C20 0.015(3) 0.042(4) 0.021(3) 0.005(3) 0.001(2) -0.004(3)
O58 0.0096(18) 0.017(2) 0.0196(19) 0.0000(15) 0.0010(14) -0.0011(15)
O57 0.0130(19) 0.014(2) 0.0195(19) 0.0010(15) 0.0011(15) -0.0004(15)
C56 0.009(2) 0.020(3) 0.010(2) 0.003(2) 0.0009(17) 0.001(2)
O55 0.0112(17) 0.0163(19) 0.0234(19) -0.0007(16) 0.0037(14) 0.0002(16)
C54 0.011(2) 0.015(3) 0.018(3) 0.000(2) 0.001(2) 0.000(2)
C53 0.038(4) 0.022(3) 0.028(3) -0.004(2) -0.010(3) 0.001(3)
C52 0.066(5) 0.034(4) 0.029(4) -0.005(3) -0.016(3) 0.006(4)
C51 0.059(5) 0.044(4) 0.027(3) -0.018(3) -0.002(3) 0.001(4)
C50 0.031(4) 0.030(4) 0.050(4) -0.017(3) -0.001(3) 0.008(3)
C49 0.021(3) 0.021(3) 0.038(4) -0.011(3) -0.006(3) 0.003(2)
C48 0.015(2) 0.016(3) 0.022(3) -0.004(2) 0.003(2) -0.003(2)
O47 0.0111(19) 0.014(2) 0.0203(19) -0.0019(15) 0.0012(15) -0.0009(15)
O46 0.0109(18) 0.016(2) 0.0204(19) -0.0015(15) 0.0008(14) -0.0037(15)
C45 0.014(2) 0.019(3) 0.010(2) -0.001(2) 0.0015(18) 0.001(2)
O44 0.0097(18) 0.016(2) 0.044(2) 0.0010(19) -0.0039(16) -0.0022(16)
C43 0.010(3) 0.014(3) 0.037(3) -0.002(2) -0.002(2) -0.002(2)
C42 0.043(4) 0.037(4) 0.058(5) -0.020(4) 0.021(4) -0.001(3)
C41 0.081(7) 0.072(7) 0.070(7) -0.037(6) 0.039(6) -0.019(6)
C40 0.074(7) 0.065(7) 0.098(9) -0.054(7) 0.026(6) -0.013(6)
C39 0.044(5) 0.033(4) 0.105(8) -0.032(5) -0.005(5) -0.006(4)
C38 0.019(3) 0.025(3) 0.076(6) -0.015(3) 0.000(3) 0.000(3)
C37 0.016(3) 0.016(3) 0.055(4) -0.010(3) 0.002(3) 0.004(2)
C36 0.010(3) 0.018(3) 0.052(4) 0.004(3) 0.006(3) 0.002(2)
C35 0.017(3) 0.016(3) 0.035(3) 0.002(2) 0.003(2) 0.000(2)
N34 0.012(2) 0.012(2) 0.025(2) 0.0013(18) 0.0001(18) 0.0018(18)
C33 0.014(3) 0.016(3) 0.050(4) 0.000(3) -0.002(3) 0.001(2)
C32 0.015(3) 0.014(3) 0.059(4) 0.000(3) -0.003(3) -0.001(2)
C31 0.015(3) 0.013(3) 0.029(3) 0.001(2) 0.001(2) 0.001(2)
C30 0.013(3) 0.016(3) 0.036(3) 0.001(2) 0.003(2) 0.004(2)
C29 0.015(3) 0.017(3) 0.039(4) 0.003(2) 0.005(2) -0.005(2)
C28 0.015(3) 0.013(3) 0.032(3) 0.002(2) -0.001(2) 0.001(2)
C27 0.014(3) 0.015(3) 0.033(3) -0.001(2) 0.006(2) 0.001(2)
C26 0.013(3) 0.017(3) 0.024(3) -0.002(2) 0.004(2) 0.003(2)
N25 0.013(2) 0.017(2) 0.018(2) -0.0005(18) 0.0010(17) -0.0001(19)
C24 0.019(3) 0.045(4) 0.015(3) -0.001(3) -0.002(2) -0.006(3)
C23 0.022(3) 0.046(4) 0.018(3) -0.004(3) 0.003(2) -0.009(3)
N22 0.018(2) 0.019(3) 0.017(2) -0.0003(19) -0.0014(18) 0.000(2)
N201 0.028(3) 0.031(3) 0.027(3) 0.007(2) 0.003(2) 0.006(2)
O202 0.021(2) 0.038(3) 0.041(3) 0.001(2) -0.0042(19) 0.000(2)
O203 0.019(2) 0.038(3) 0.030(2) 0.0077(19) 0.0014(17) -0.0008(19)
O204 0.055(4) 0.084(5) 0.029(3) 0.022(3) 0.014(2) 0.012(3)
N301 0.031(4) 0.050(5) 0.044(5) 0.003(4) -0.002(4) 0.002(4)
O302 0.047(5) 0.075(8) 0.038(6) 0.018(4) -0.001(4) -0.007(5)
O303 0.015(5) 0.069(7) 0.082(9) -0.004(7) -0.001(5) 0.002(4)
O304 0.025(4) 0.047(4) 0.038(4) 0.006(4) 0.000(3) 0.001(3)
N401 0.031(4) 0.050(5) 0.044(5) 0.003(4) -0.002(4) 0.002(4)
O402 0.047(5) 0.075(8) 0.038(6) 0.018(4) -0.001(4) -0.007(5)
O403 0.015(5) 0.069(7) 0.082(9) -0.004(7) -0.001(5) 0.002(4)
O404 0.025(4) 0.047(4) 0.038(4) 0.006(4) 0.000(3) 0.001(3)
O405 0.025(10) 0.10(2) 0.048(14) 0.045(14) -0.007(10) -0.014(12)
N501 0.115(9) 0.075(7) 0.079(7) 0.016(6) 0.016(6) -0.017(6)
C502 0.072(7) 0.065(7) 0.057(6) 0.010(5) 0.013(5) 0.013(5)
C503 0.34(3) 0.17(2) 0.067(10) 0.001(11) 0.002(14) 0.16(2)
C101 0.104(9) 0.096(9) 0.103(9) 0.023(8) -0.004(8) 0.013(8)
C102 0.091(10) 0.140(12) 0.141(12) 0.010(10) 0.033(9) 0.028(9)
C103 0.118(12) 0.146(14) 0.137(13) 0.029(11) 0.059(11) 0.015(11)
C104 0.122(12) 0.098(10) 0.114(11) 0.034(9) 0.039(10) 0.017(9)
C105 0.140(13) 0.122(12) 0.107(11) 0.040(9) 0.014(10) 0.027(11)
C106 0.118(10) 0.077(8) 0.103(9) 0.025(7) -0.006(8) 0.014(8)
C107 0.093(9) 0.114(10) 0.091(9) 0.027(8) 0.012(7) 0.011(8)
O108 0.126(9) 0.097(7) 0.145(9) 0.041(7) 0.056(7) 0.063(7)
C109 0.139(12) 0.098(10) 0.120(11) 0.029(9) 0.010(10) 0.042(9)
O110 0.209(14) 0.119(9) 0.164(11) 0.045(8) 0.043(10) 0.101(10)
C111 0.149(13) 0.055(7) 0.180(14) 0.022(9) 0.008(12) 0.004(9)
C112 0.175(15) 0.113(13) 0.233(17) 0.030(13) -0.004(15) 0.021(13)
C113 0.183(17) 0.063(9) 0.217(18) 0.025(13) -0.054(16) -0.004(11)
C114 0.21(2) 0.055(9) 0.27(2) 0.014(14) -0.018(19) 0.023(12)
C115 0.198(16) 0.119(13) 0.154(14) 0.002(12) -0.036(14) 0.035(14)
C116 0.188(14) 0.101(11) 0.160(13) 0.005(11) 0.011(13) 0.004(12)
N601 0.20(3) 0.12(2) 0.19(3) -0.027(19) 0.07(2) 0.02(2)
C602 0.20(4) 0.12(3) 0.24(4) 0.02(3) -0.07(3) 0.07(3)
C603 0.27(5) 0.13(3) 0.33(5) 0.06(3) 0.18(4) 0.11(3)
O701 0.37(5) 0.17(4) 0.15(3) 0.03(3) -0.01(4) -0.03(4)

loop_
_atom_type_symbol
_atom_type_description
_atom_type_scat_dispersion_real
_atom_type_scat_dispersion_imag
_atom_type_scat_source
C C 0.0181 0.0091 'International Tables Vol C Tables 4.2.6.8 and 6.1.1.4'
H H 0.0000 0.0000 'International Tables Vol C Tables 4.2.6.8 and 6.1.1.4'
N N 0.0311 0.0180 'International Tables Vol C Tables 4.2.6.8 and 6.1.1.4'
O O 0.0492 0.0322 'International Tables Vol C Tables 4.2.6.8 and 6.1.1.4'
Co Co -2.3653 3.6143 'International Tables Vol C Tables 4.2.6.8 and 6.1.1.4'

loop_
_geom_angle_atom_site_label_1
_geom_angle_atom_site_label_2
_geom_angle_atom_site_label_3
_geom_angle
_geom_angle_site_symmetry_1
_geom_angle_site_symmetry_3
_geom_angle_publ_flag
O46 Co1 O57 173.58(16) . 1_655 ?
O46 Co1 N34 93.20(17) . 2_756 ?
O57 Co1 N34 93.21(17) 1_655 2_756 ?
O46 Co1 N1 88.29(17) . . ?
O57 Co1 N1 91.65(17) 1_655 . ?
N34 Co1 N1 87.30(19) 2_756 . ?
O46 Co1 N10 89.33(17) . 1_554 ?
O57 Co1 N10 91.26(17) 1_655 1_554 ?
N34 Co1 N10 87.96(19) 2_756 1_554 ?
N1 Co1 N10 174.6(2) . 1_554 ?
O46 Co1 O55 97.60(15) . 1_655 ?
O57 Co1 O55 75.98(15) 1_655 1_655 ?
N34 Co1 O55 169.10(17) 2_756 1_655 ?
N1 Co1 O55 91.58(18) . 1_655 ?
N10 Co1 O55 93.57(17) 1_554 1_655 ?
C2 N1 C6 117.1(5) . . ?
C2 N1 Co1 121.6(4) . . ?
C6 N1 Co1 121.3(4) . . ?
O58 Co2 O47 174.51(16) . . ?
O58 Co2 N25 94.75(17) . . ?
O47 Co2 N25 89.75(17) . . ?
O58 Co2 N13 87.78(17) . . ?
O47 Co2 N13 89.34(16) . . ?
N25 Co2 N13 86.56(19) . . ?
O58 Co2 N22 88.75(17) . 1_554 ?
O47 Co2 N22 94.58(17) . 1_554 ?
N25 Co2 N22 87.90(19) . 1_554 ?
N13 Co2 N22 173.2(2) . 1_554 ?
O58 Co2 O44 99.80(16) . . ?
O47 Co2 O44 75.96(15) . . ?
N25 Co2 O44 164.91(17) . . ?
N13 Co2 O44 97.93(19) . . ?
N22 Co2 O44 88.42(19) 1_554 . ?
N1 C2 C3 124.2(5) . . ?
C2 C3 C4 118.9(5) . . ?
C5 C4 C3 117.3(5) . . ?
C5 C4 C7 121.5(5) . . ?
C3 C4 C7 121.2(5) . . ?
C6 C5 C4 120.1(6) . . ?
N1 C6 C5 122.4(6) . . ?
C8 C7 C12 116.7(5) . . ?
C8 C7 C4 122.2(5) . . ?
C12 C7 C4 121.1(5) . . ?
C9 C8 C7 120.0(6) . . ?
N10 C9 C8 124.0(6) . . ?
C9 N10 C11 116.0(5) . . ?
C9 N10 Co1 120.4(4) . 1_556 ?
C11 N10 Co1 123.5(4) . 1_556 ?
N10 C11 C12 123.8(5) . . ?
C11 C12 C7 119.4(5) . . ?
C18 N13 C14 116.7(5) . . ?
C18 N13 Co2 124.3(4) . . ?
C14 N13 Co2 118.8(4) . . ?
C14 C15 C16 119.7(6) . . ?
N13 C14 C15 123.5(5) . . ?
C17 C16 C15 116.7(5) . . ?
C17 C16 C19 121.0(5) . . ?
C15 C16 C19 122.3(5) . . ?
C18 C17 C16 120.0(5) . . ?
C24 C19 C20 116.8(5) . . ?
C24 C19 C16 122.1(5) . . ?
C20 C19 C16 121.0(5) . . ?
N13 C18 C17 123.3(5) . . ?
N22 C21 C20 124.8(6) . . ?
C21 C20 C19 119.2(6) . . ?
C56 O58 Co2 133.0(4) . . ?
C56 O57 Co1 119.9(3) . 1_455 ?
O57 C56 O58 124.9(5) . . ?
O57 C56 C54 119.0(5) . . ?
O58 C56 C54 116.0(5) . . ?
C54 O55 Co1 115.0(3) . 1_455 ?
O55 C54 C48 111.9(4) . . ?
O55 C54 C56 108.8(5) . . ?
C48 C54 C56 110.8(4) . . ?
C52 C53 C48 122.3(6) . . ?
C53 C52 C51 119.3(7) . . ?
C50 C51 C52 119.1(6) . . ?
C51 C50 C49 121.2(7) . . ?
C50 C49 C48 120.2(6) . . ?
C53 C48 C49 117.8(5) . . ?
C53 C48 C54 122.2(5) . . ?
C49 C48 C54 119.9(5) . . ?
C45 O47 Co2 120.1(3) . . ?
C45 O46 Co1 134.0(4) . . ?
O46 C45 O47 125.8(5) . . ?
O46 C45 C43 115.4(5) . . ?
O47 C45 C43 118.8(5) . . ?
C43 O44 Co2 115.3(3) . . ?
O44 C43 C45 109.6(5) . . ?
O44 C43 C37 111.0(5) . . ?
C45 C43 C37 110.9(5) . . ?
C41 C42 C37 121.4(8) . . ?
C40 C41 C42 119.9(10) . . ?
C41 C40 C39 120.7(9) . . ?
C40 C39 C38 119.6(9) . . ?
C37 C38 C39 118.7(9) . . ?
C42 C37 C38 119.8(7) . . ?
C42 C37 C43 121.1(6) . . ?
C38 C37 C43 119.1(7) . . ?
C31 C36 C35 119.9(6) . . ?
N34 C35 C36 122.5(6) . . ?
C35 N34 C33 117.7(5) . . ?
C35 N34 Co1 120.0(4) . 2_746 ?
C33 N34 Co1 122.3(4) . 2_746 ?
N34 C33 C32 123.4(6) . . ?
C31 C32 C33 118.2(6) . . ?
C36 C31 C32 118.3(6) . . ?
C36 C31 C28 120.8(5) . . ?
C32 C31 C28 120.9(5) . . ?
N25 C30 C29 122.8(5) . . ?
C30 C29 C28 119.7(5) . . ?
C27 C28 C29 117.5(5) . . ?
C27 C28 C31 122.0(5) . . ?
C29 C28 C31 120.5(5) . . ?
C26 C27 C28 119.0(5) . . ?
N25 C26 C27 123.8(5) . . ?
C26 N25 C30 117.2(5) . . ?
C26 N25 Co2 122.6(4) . . ?
C30 N25 Co2 120.1(4) . . ?
C19 C24 C23 119.4(6) . . ?
N22 C23 C24 124.3(6) . . ?
C23 N22 C21 115.4(5) . . ?
C23 N22 Co2 122.7(4) . 1_556 ?
C21 N22 Co2 121.9(4) . 1_556 ?
O202 N201 O204 122.5(6) . . ?
O202 N201 O203 119.1(5) . . ?
O204 N201 O203 118.4(6) . . ?
O302 N301 O303 119.8(11) . . ?
O302 N301 O304 119.5(9) . . ?
O303 N301 O304 120.7(11) . . ?
O404 N401 O402 120.2(19) . . ?
O404 N401 O403 120(2) . . ?
O402 N401 O403 119(2) . . ?
N501 C502 C503 179.1(14) . . ?
C106 C101 C102 120.9(15) . . ?
C106 C101 C107 120.6(15) . . ?
C102 C101 C107 118.5(14) . . ?
C101 C102 C103 115.7(17) . . ?
C102 C103 C104 122.8(17) . . ?
C105 C104 C103 117.0(15) . . ?
C104 C105 C106 121.4(16) . . ?
C105 C106 C101 120.7(16) . . ?
O108 C107 C101 115.7(13) . . ?
O108 C107 C109 101.3(13) . . ?
C101 C107 C109 112.4(15) . . ?
O110 C109 C111 108.6(16) . . ?
O110 C109 C107 103.0(15) . . ?
C111 C109 C107 110.5(13) . . ?
C116 C111 C112 124(2) . . ?
C116 C111 C109 123(2) . . ?
C112 C111 C109 112(2) . . ?
C111 C112 C113 115(2) . . ?
C114 C113 C112 122(2) . . ?
C115 C114 C113 118(2) . . ?
C114 C115 C116 122(2) . . ?
C111 C116 C115 118(2) . . ?
N601 C602 C603 162(5) . . ?

loop_
_geom_bond_atom_site_label_1
_geom_bond_atom_site_label_2
_geom_bond_distance
_geom_bond_site_symmetry_2
_geom_bond_publ_flag
Co1 O46 2.035(4) . ?
Co1 O57 2.077(4) 1_655 ?
Co1 N34 2.143(5) 2_756 ?
Co1 N1 2.164(4) . ?
Co1 N10 2.172(5) 1_554 ?
Co1 O55 2.183(4) 1_655 ?
N1 C2 1.338(8) . ?
N1 C6 1.348(7) . ?
Co2 O58 2.046(4) . ?
Co2 O47 2.089(4) . ?
Co2 N25 2.131(5) . ?
Co2 N13 2.170(5) . ?
Co2 N22 2.177(5) 1_554 ?
Co2 O44 2.180(5) . ?
C2 C3 1.378(8) . ?
C3 C4 1.399(8) . ?
C4 C5 1.391(8) . ?
C4 C7 1.479(8) . ?
C5 C6 1.387(8) . ?
C7 C8 1.380(8) . ?
C7 C12 1.413(8) . ?
C8 C9 1.379(8) . ?
C9 N10 1.346(8) . ?
N10 C11 1.350(8) . ?
C11 C12 1.376(9) . ?
N13 C18 1.338(7) . ?
N13 C14 1.349(7) . ?
C15 C14 1.379(8) . ?
C15 C16 1.394(8) . ?
C16 C17 1.393(8) . ?
C16 C19 1.474(8) . ?
C17 C18 1.382(8) . ?
C19 C24 1.384(9) . ?
C19 C20 1.404(8) . ?
C21 N22 1.341(8) . ?
C21 C20 1.371(8) . ?
O58 C56 1.260(7) . ?
O57 C56 1.253(8) . ?
C56 C54 1.542(7) . ?
O55 C54 1.430(7) . ?
C54 C48 1.508(8) . ?
C53 C52 1.372(10) . ?
C53 C48 1.389(9) . ?
C52 C51 1.403(12) . ?
C51 C50 1.372(11) . ?
C50 C49 1.389(10) . ?
C49 C48 1.394(8) . ?
O47 C45 1.258(8) . ?
O46 C45 1.253(7) . ?
C45 C43 1.528(8) . ?
O44 C43 1.434(7) . ?
C43 C37 1.534(9) . ?
C42 C41 1.371(12) . ?
C42 C37 1.379(11) . ?
C41 C40 1.358(16) . ?
C40 C39 1.397(17) . ?
C39 C38 1.407(12) . ?
C38 C37 1.394(10) . ?
C36 C31 1.376(8) . ?
C36 C35 1.392(9) . ?
C35 N34 1.334(8) . ?
N34 C33 1.343(8) . ?
C33 C32 1.395(9) . ?
C32 C31 1.392(8) . ?
C31 C28 1.495(7) . ?
C30 N25 1.352(8) . ?
C30 C29 1.380(8) . ?
C29 C28 1.404(8) . ?
C28 C27 1.392(8) . ?
C27 C26 1.387(8) . ?
C26 N25 1.339(7) . ?
C24 C23 1.388(9) . ?
C23 N22 1.337(8) . ?
N201 O202 1.241(7) . ?
N201 O204 1.244(7) . ?
N201 O203 1.277(7) . ?
N301 O302 1.262(12) . ?
N301 O303 1.262(14) . ?
N301 O304 1.273(12) . ?
N401 O404 1.233(18) . ?
N401 O402 1.26(2) . ?
N401 O403 1.27(2) . ?
N501 C502 1.137(14) . ?
C502 C503 1.409(18) . ?
C101 C106 1.401(17) . ?
C101 C102 1.43(2) . ?
C101 C107 1.47(2) . ?
C102 C103 1.43(2) . ?
C103 C104 1.46(2) . ?
C104 C105 1.38(2) . ?
C105 C106 1.401(19) . ?
C107 O108 1.408(17) . ?
C107 C109 1.62(2) . ?
C109 O110 1.45(2) . ?
C109 C111 1.55(3) . ?
C111 C116 1.43(2) . ?
C111 C112 1.45(2) . ?
C112 C113 1.50(2) . ?
C113 C114 1.44(3) . ?
C114 C115 1.43(2) . ?
C115 C116 1.44(2) . ?
N601 C602 1.18(3) . ?
C602 C603 1.42(3) . ?
